data_1526455
loop_
_publ_author_name
'Sassmannshausen, M.'
'Lutz, H.D.'

_publ_section_title
;
 Preparation and crystal structure of quaternary chromium sulfide halide
 Cr S Br0.67 Cl0.33
;
_journal_name_full 'Materials Research Bulletin'
_journal_page_first 2431
_journal_page_last 2436
_journal_volume 35
_journal_year 2000
_chemical_formula_sum 'Br0.67 Cl0.33 Cr S'
_chemical_name_systematic 'Cr S (Br0.67 Cl0.33)'
_space_group_IT_number 59
_symmetry_space_group_name_Hall '-P 2ab 2a'
_symmetry_space_group_name_H-M 'P m m n :2'
_cell_angle_alpha 90
_cell_angle_beta 90
_cell_angle_gamma 90
_cell_formula_units_Z 2
_cell_length_a 4.7634
_cell_length_b 3.4665
_cell_length_c 7.7925
_cell_volume 128.672
_citation_journal_id_ASTM MRBUAC
_cod_data_source_file Sassmannshausen_MRBUAC_2000_308.cif
_cod_data_source_block Br0.67Cl0.33Cr1S1
_cod_original_cell_volume 128.6723
_cod_original_formula_sum 'Br0.67 Cl0.33 Cr1 S1'
_cod_database_code 1526455

loop_
_symmetry_equiv_pos_as_xyz
x,y,z
-x+1/2,-y+1/2,z
x+1/2,-y,-z
-x,y+1/2,-z
-x,-y,-z
x-1/2,y-1/2,-z
-x-1/2,y,z
x,-y-1/2,z

loop_
_atom_site_label
_atom_site_type_symbol
_atom_site_fract_x
_atom_site_fract_y
_atom_site_fract_z
_atom_site_occupancy
_atom_site_U_iso_or_equiv
Br1 Br-1 0.75 0.75 0.3538 0.67 0.0
S1 S-2 0.75 0.75 -0.062 1 0.0
Cl1 Cl-1 0.75 0.75 0.3538 0.33 0.0
Cr1 Cr+3 0.75 0.25 0.1207 1 0.0
